data_7017237
loop_
_publ_author_name
'Smith, David J.'
'Blake, Alexander J.'
'Wilson, Claire'
'Champness, Neil R.'

_publ_section_title
;
 Inhibiting copper(i) iodide aggregate assembly in the solid state via
 macrocyclic encapsulation.
;
_journal_issue 45
_journal_name_full 'Dalton transactions (Cambridge, England : 2003)'
_journal_page_first 12257
_journal_page_last 12264
_journal_paper_doi 10.1039/c1dt10815h
_journal_volume 40
_journal_year 2011
_chemical_formula_moiety 'C47 H47 Cu2 I2 N3 O6, C2 H3 N'
_chemical_formula_sum 'C49 H50 Cu2 I2 N4 O6'
_chemical_formula_weight 1171.81
_chemical_name_systematic
;
?
;
_space_group_IT_number 19
_symmetry_cell_setting orthorhombic
_symmetry_space_group_name_Hall 'P 2ac 2ab'
_symmetry_space_group_name_H-M 'P 21 21 21'
_atom_sites_solution_hydrogens geom
_atom_sites_solution_primary direct
_atom_sites_solution_secondary difmap
_audit_creation_method 'enCIFer editing of SHELXL97 CIF output'
_cell_angle_alpha 90.00
_cell_angle_beta 90.00
_cell_angle_gamma 90.00
_cell_formula_units_Z 4
_cell_length_a 7.673(2)
_cell_length_b 18.734(4)
_cell_length_c 35.572(7)
_cell_measurement_reflns_used 6794
_cell_measurement_temperature 150(2)
_cell_measurement_theta_max 24.9
_cell_measurement_theta_min 2.75
_cell_volume 5113(2)
_computing_cell_refinement 'Bruker SAINT version 6.36a (Bruker, 2002)'
_computing_data_collection 'Bruker SMART version 5.624 (Bruker, 2001)'
_computing_data_reduction 'Bruker SAINT; Bruker SHELXTL (Bruker, 2001)'
_computing_molecular_graphics ' ?'
_computing_publication_material 'enCIFer (Allen et al., 2004); PLATON (Spek, 2003)'
_computing_structure_refinement 'SHELXL97 (Sheldrick, 1997)'
_computing_structure_solution 'SHELXS97 (Sheldrick, 1990)'
_diffrn_ambient_temperature 150(2)
_diffrn_measured_fraction_theta_full 0.990
_diffrn_measured_fraction_theta_max 0.922
_diffrn_measurement_device_type 'Bruker SMART1000 CCD area detector'
_diffrn_measurement_method \w
_diffrn_radiation_monochromator graphite
_diffrn_radiation_source 'normal-focus sealed tube'
_diffrn_radiation_type MoK\a
_diffrn_radiation_wavelength 0.71073
_diffrn_reflns_av_R_equivalents 0.038
_diffrn_reflns_av_sigmaI/netI 0.050
_diffrn_reflns_limit_h_max 9
_diffrn_reflns_limit_h_min -5
_diffrn_reflns_limit_k_max 23
_diffrn_reflns_limit_k_min -23
_diffrn_reflns_limit_l_max 43
_diffrn_reflns_limit_l_min -44
_diffrn_reflns_number 25567
_diffrn_reflns_theta_full 26.00
_diffrn_reflns_theta_max 27.20
_diffrn_reflns_theta_min 2.77
_diffrn_standards_number 0
_exptl_absorpt_coefficient_mu 2.088
_exptl_absorpt_correction_T_max 1.000
_exptl_absorpt_correction_T_min 0.760
_exptl_absorpt_correction_type multi-scan
_exptl_absorpt_process_details 'Bruker SADABS v2.05'
_exptl_crystal_colour orange
_exptl_crystal_density_diffrn 1.522
_exptl_crystal_density_method 'not measured'
_exptl_crystal_description sphenoid
_exptl_crystal_F_000 2336
_exptl_crystal_size_max 0.28
_exptl_crystal_size_mid 0.25
_exptl_crystal_size_min 0.12
_refine_diff_density_max 0.67
_refine_diff_density_min -0.77
_refine_diff_density_rms 0.09
_refine_ls_abs_structure_details 'Flack H D (1983), Acta Cryst. A39, 876-881'
_refine_ls_abs_structure_Flack 0.01(2)
_refine_ls_extinction_method none
_refine_ls_goodness_of_fit_ref 1.03
_refine_ls_hydrogen_treatment constr
_refine_ls_matrix_type full
_refine_ls_number_parameters 720
_refine_ls_number_reflns 10188
_refine_ls_number_restraints 711
_refine_ls_restrained_S_all 1.08
_refine_ls_R_factor_all 0.0531
_refine_ls_R_factor_gt 0.0435
_refine_ls_shift/su_max 0.001
_refine_ls_shift/su_mean 0.000
_refine_ls_structure_factor_coef Fsqd
_refine_ls_weighting_details 'calc w=1/[\s^2^(Fo^2^)+(0.022P)^2^+12.53P] where P=(Fo^2^+2Fc^2^)/3'
_refine_ls_weighting_scheme calc
_refine_ls_wR_factor_gt 0.0959
_refine_ls_wR_factor_ref 0.0994
_reflns_number_gt 8658
_reflns_number_total 10188
_reflns_threshold_expression I>2\s(I)
_cod_data_source_file c1dt10815h.txt
_cod_data_source_block 3
_cod_original_cell_volume 5113(3)
_cod_database_code 7017237

loop_
_symmetry_equiv_pos_as_xyz
'x, y, z'
'-x+1/2, -y, z+1/2'
'-x, y+1/2, -z+1/2'
'x+1/2, -y+1/2, -z'

loop_
_atom_site_label
_atom_site_type_symbol
_atom_site_fract_x
_atom_site_fract_y
_atom_site_fract_z
_atom_site_U_iso_or_equiv
_atom_site_adp_type
_atom_site_occupancy
_atom_site_symmetry_multiplicity
_atom_site_calc_flag
_atom_site_refinement_flags
_atom_site_disorder_assembly
_atom_site_disorder_group
Cu1 Cu 0.74940(10) 0.71880(4) 0.083543(19) 0.03934(18) Uani 1 1 d . . .
Cu2 Cu 0.79464(12) 0.73514(6) 0.15443(2) 0.0554(2) Uani 1 1 d . . .
I1 I 1.00202(7) 0.65222(2) 0.119447(10) 0.04271(10) Uani 1 1 d . . .
I2 I 0.50510(7) 0.77342(2) 0.128016(11) 0.04812(11) Uani 1 1 d . . .
N11 N 0.7061(6) 0.6521(3) 0.03623(12) 0.0337(11) Uani 1 1 d . . .
C12 C 0.7537(8) 0.6861(3) 0.00475(16) 0.0343(13) Uani 1 1 d . . .
C13 C 0.7998(9) 0.6492(4) -0.02798(17) 0.0470(17) Uani 1 1 d . . .
H13 H 0.8332 0.6737 -0.0495 0.056 Uiso 1 1 calc R . .
C14 C 0.7945(10) 0.5760(4) -0.0275(2) 0.054(2) Uani 1 1 d . . .
H14 H 0.8293 0.5502 -0.0486 0.065 Uiso 1 1 calc R . .
C15 C 0.7378(9) 0.5413(4) 0.00390(18) 0.0492(17) Uani 1 1 d . . .
H15 H 0.7276 0.4918 0.0038 0.059 Uiso 1 1 calc R . .
C16 C 0.6949(9) 0.5801(4) 0.03632(16) 0.0394(15) Uani 1 1 d . . .
N21 N 0.7999(6) 0.7938(3) 0.04011(13) 0.0336(11) Uani 1 1 d . . .
C22 C 0.7588(8) 0.7656(3) 0.00604(16) 0.0341(14) Uani 1 1 d . . .
C23 C 0.7194(9) 0.8071(4) -0.02448(19) 0.0486(18) Uani 1 1 d . . .
H23 H 0.6908 0.7859 -0.0473 0.058 Uiso 1 1 calc R . .
C24 C 0.7225(10) 0.8792(4) -0.02118(18) 0.0495(18) Uani 1 1 d . . .
H24 H 0.6925 0.9080 -0.0415 0.059 Uiso 1 1 calc R . .
C25 C 0.7705(9) 0.9091(4) 0.01258(17) 0.0408(15) Uani 1 1 d . . .
H25 H 0.7766 0.9584 0.0149 0.049 Uiso 1 1 calc R . .
C26 C 0.8100(8) 0.8661(3) 0.04330(17) 0.0362(14) Uani 1 1 d . . .
C31 C 0.6280(8) 0.5452(3) 0.07093(17) 0.0355(14) Uani 1 1 d . . .
C32 C 0.6840(8) 0.4768(4) 0.08209(18) 0.0416(15) Uani 1 1 d . . .
H32 H 0.7626 0.4514 0.0673 0.050 Uiso 1 1 calc R . .
C33 C 0.6203(9) 0.4472(4) 0.1156(2) 0.0475(17) Uani 1 1 d . . .
H33 H 0.6573 0.4020 0.1230 0.057 Uiso 1 1 calc R . .
C34 C 0.5051(10) 0.4837(3) 0.13750(15) 0.0368(12) Uani 1 1 d . . .
C35 C 0.4458(8) 0.5507(3) 0.12528(19) 0.0432(16) Uani 1 1 d . . .
H35 H 0.3634 0.5749 0.1396 0.052 Uiso 1 1 calc R . .
C36 C 0.5059(10) 0.5808(3) 0.09314(16) 0.0403(13) Uani 1 1 d . . .
H36 H 0.4654 0.6255 0.0859 0.048 Uiso 1 1 calc R . .
C41 C 0.8696(8) 0.8959(4) 0.07916(17) 0.0381(15) Uani 1 1 d . . .
C42 C 0.8098(9) 0.9619(4) 0.09230(17) 0.0419(16) Uani 1 1 d . . .
H42 H 0.7277 0.9870 0.0784 0.050 Uiso 1 1 calc R . .
C43 C 0.8714(8) 0.9904(4) 0.12590(18) 0.0440(16) Uani 1 1 d . . .
H43 H 0.8320 1.0347 0.1341 0.053 Uiso 1 1 calc R . .
C44 C 0.9896(10) 0.9532(3) 0.14675(15) 0.0399(13) Uani 1 1 d . . .
C45 C 1.0499(7) 0.8884(3) 0.13435(16) 0.0369(15) Uani 1 1 d . . .
H45 H 1.1298 0.8634 0.1489 0.044 Uiso 1 1 calc R . .
C46 C 0.9948(11) 0.8595(3) 0.10080(15) 0.0394(12) Uani 1 1 d . . .
H46 H 1.0400 0.8162 0.0925 0.047 Uiso 1 1 calc R . .
O51 O 0.4397(6) 0.4618(3) 0.17105(13) 0.0466(12) Uani 1 1 d . . .
C52 C 0.4830(12) 0.3918(3) 0.18433(18) 0.0515(17) Uani 1 1 d . . .
H52A H 0.6080 0.3877 0.1878 0.062 Uiso 1 1 calc R . .
H52B H 0.4466 0.3561 0.1662 0.062 Uiso 1 1 calc R . .
C53 C 0.3909(10) 0.3803(4) 0.2209(2) 0.056(2) Uani 1 1 d . . .
H53A H 0.2688 0.3929 0.2184 0.067 Uiso 1 1 calc R . .
H53B H 0.3979 0.3303 0.2280 0.067 Uiso 1 1 calc R . .
O54 O 0.4700(6) 0.4236(3) 0.24947(12) 0.0491(12) Uani 1 1 d . . .
C55 C 0.3844(9) 0.4134(4) 0.2849(2) 0.0521(19) Uani 1 1 d . C .
H55A H 0.3764 0.3627 0.2902 0.062 Uiso 1 1 calc R . .
H55B H 0.2669 0.4323 0.2835 0.062 Uiso 1 1 calc R . .
C56 C 0.4808(12) 0.4496(3) 0.31579(19) 0.0516(17) Uani 1 1 d D . .
H56A H 0.4427 0.4312 0.3399 0.062 Uiso 1 1 calc R A 1
H56B H 0.6048 0.4408 0.3133 0.062 Uiso 1 1 calc R A 1
O61 O 1.0560(6) 0.9750(3) 0.18068(12) 0.0500(13) Uani 1 1 d . . .
C62 C 1.0171(12) 1.0457(3) 0.19333(18) 0.0502(17) Uani 1 1 d . . .
H62A H 0.8926 1.0510 0.1972 0.060 Uiso 1 1 calc R . .
H62B H 1.0546 1.0804 0.1748 0.060 Uiso 1 1 calc R . .
C63 C 1.1120(10) 1.0569(4) 0.22938(18) 0.0500(19) Uani 1 1 d . . .
H63A H 1.2332 1.0434 0.2263 0.060 Uiso 1 1 calc R . .
H63B H 1.1080 1.1070 0.2361 0.060 Uiso 1 1 calc R . .
O64 O 1.0357(6) 1.0154(2) 0.25859(11) 0.0448(12) Uani 1 1 d . . .
C65 C 1.1249(9) 1.0242(4) 0.29339(19) 0.0484(18) Uani 1 1 d . C .
H65A H 1.1326 1.0746 0.2994 0.058 Uiso 1 1 calc R . .
H65B H 1.2425 1.0057 0.2911 0.058 Uiso 1 1 calc R . .
C66 C 1.0329(9) 0.9861(3) 0.32433(18) 0.0472(18) Uani 1 1 d D . .
H66A H 1.0712 1.0053 0.3483 0.057 Uiso 1 1 calc R B 1
H66B H 0.9086 0.9947 0.3221 0.057 Uiso 1 1 calc R B 1
O57 O 0.446(5) 0.5248(3) 0.3136(7) 0.053(3) Uani 0.576(7) 1 d PD C 1
O67 O 1.065(2) 0.9106(3) 0.3236(3) 0.039(3) Uani 0.576(7) 1 d PD C 1
C71 C 0.518(4) 0.5662(8) 0.3416(7) 0.0626(12) Uani 0.576(7) 1 d PDU C 1
C72 C 0.623(4) 0.5414(7) 0.3703(6) 0.0622(13) Uani 0.576(7) 1 d PDU C 1
H72 H 0.6561 0.4937 0.3714 0.075 Uiso 0.576(7) 1 calc PR C 1
C73 C 0.6769(19) 0.5902(7) 0.3975(4) 0.0634(13) Uani 0.576(7) 1 d PDU C 1
H73 H 0.7439 0.5735 0.4175 0.076 Uiso 0.576(7) 1 calc PR C 1
C74 C 0.6363(19) 0.6618(6) 0.3964(3) 0.0651(12) Uani 0.576(7) 1 d PDU C 1
C75 C 0.523(2) 0.6825(6) 0.3679(3) 0.0650(13) Uani 0.576(7) 1 d PDU C 1
H75 H 0.4912 0.7303 0.3665 0.078 Uiso 0.576(7) 1 calc PR C 1
C76 C 0.4562(18) 0.6356(8) 0.3417(4) 0.0638(13) Uani 0.576(7) 1 d PDU C 1
H76 H 0.3719 0.6503 0.3246 0.077 Uiso 0.576(7) 1 calc PR C 1
C81 C 0.980(2) 0.8692(6) 0.3497(5) 0.0581(13) Uani 0.576(7) 1 d PDU C 1
C82 C 1.006(2) 0.7964(6) 0.3458(4) 0.0602(13) Uani 0.576(7) 1 d PDU C 1
H82 H 1.0831 0.7788 0.3278 0.072 Uiso 0.576(7) 1 calc PR C 1
C83 C 0.9167(19) 0.7504(6) 0.3691(4) 0.0625(13) Uani 0.576(7) 1 d PDU C 1
H83 H 0.9300 0.7016 0.3653 0.075 Uiso 0.576(7) 1 calc PR C 1
C84 C 0.8072(19) 0.7729(6) 0.3981(3) 0.0635(12) Uani 0.576(7) 1 d PDU C 1
C85 C 0.7945(19) 0.8463(7) 0.4019(4) 0.0606(13) Uani 0.576(7) 1 d PDU C 1
H85 H 0.7255 0.8640 0.4212 0.073 Uiso 0.576(7) 1 calc PR C 1
C86 C 0.877(2) 0.8948(6) 0.3788(5) 0.0587(13) Uani 0.576(7) 1 d PDU C 1
H86 H 0.8648 0.9436 0.3827 0.070 Uiso 0.576(7) 1 calc PR C 1
C91 C 0.7186(14) 0.7166(5) 0.4233(3) 0.0679(12) Uani 0.576(7) 1 d PDU C 1
C92 C 0.572(2) 0.7531(8) 0.4442(4) 0.076(2) Uani 0.576(7) 1 d PDU C 1
H92A H 0.5022 0.7799 0.4267 0.114 Uiso 0.576(7) 1 calc PR C 1
H92B H 0.6196 0.7848 0.4627 0.114 Uiso 0.576(7) 1 calc PR C 1
H92C H 0.5006 0.7179 0.4563 0.114 Uiso 0.576(7) 1 calc PR C 1
C93 C 0.852(2) 0.6850(9) 0.4498(4) 0.0740(19) Uani 0.576(7) 1 d PDU C 1
H93A H 0.7945 0.6549 0.4678 0.111 Uiso 0.576(7) 1 calc PR C 1
H93B H 0.9119 0.7227 0.4627 0.111 Uiso 0.576(7) 1 calc PR C 1
H93C H 0.9346 0.6572 0.4357 0.111 Uiso 0.576(7) 1 calc PR C 1
O57' O 0.463(7) 0.5258(5) 0.3151(10) 0.0626(18) Uiso 0.424(7) 1 d PDU C 2
O67' O 1.057(4) 0.9116(4) 0.3165(5) 0.0579(18) Uiso 0.424(7) 1 d PDU C 2
C71' C 0.533(5) 0.5639(10) 0.3445(9) 0.0626(13) Uani 0.424(7) 1 d PDU C 2
C72' C 0.629(5) 0.5337(8) 0.3731(9) 0.0623(13) Uani 0.424(7) 1 d PDU C 2
H72' H 0.6275 0.4846 0.3768 0.075 Uiso 0.424(7) 1 calc PR C 2
C73' C 0.728(3) 0.5776(9) 0.3965(5) 0.0630(13) Uani 0.424(7) 1 d PDU C 2
H73' H 0.8010 0.5566 0.4143 0.076 Uiso 0.424(7) 1 calc PR C 2
C74' C 0.722(3) 0.6513(8) 0.3943(4) 0.0653(12) Uani 0.424(7) 1 d PDU C 2
C75' C 0.624(3) 0.6782(8) 0.3653(5) 0.0657(13) Uani 0.424(7) 1 d PDU C 2
H75' H 0.6195 0.7276 0.3625 0.079 Uiso 0.424(7) 1 calc PR C 2
C76' C 0.530(3) 0.6373(10) 0.3396(5) 0.0640(13) Uani 0.424(7) 1 d PDU C 2
H76' H 0.4684 0.6583 0.3200 0.077 Uiso 0.424(7) 1 calc PR C 2
C81' C 1.008(4) 0.8664(9) 0.3451(6) 0.0587(13) Uani 0.424(7) 1 d PDU C 2
C82' C 1.073(3) 0.7967(9) 0.3422(5) 0.0595(14) Uani 0.424(7) 1 d PDU C 2
H82' H 1.1520 0.7841 0.3235 0.071 Uiso 0.424(7) 1 calc PR C 2
C83' C 1.016(3) 0.7474(7) 0.3682(4) 0.0615(14) Uani 0.424(7) 1 d PDU C 2
H83' H 1.0568 0.7009 0.3661 0.074 Uiso 0.424(7) 1 calc PR C 2
C84' C 0.902(2) 0.7624(8) 0.3971(5) 0.0632(13) Uani 0.424(7) 1 d PDU C 2
C85' C 0.853(3) 0.8335(8) 0.3999(5) 0.0609(13) Uani 0.424(7) 1 d PDU C 2
H85' H 0.7782 0.8465 0.4194 0.073 Uiso 0.424(7) 1 calc PR C 2
C86' C 0.909(3) 0.8861(8) 0.3755(7) 0.0587(13) Uani 0.424(7) 1 d PDU C 2
H86' H 0.8797 0.9337 0.3796 0.070 Uiso 0.424(7) 1 calc PR C 2
C91' C 0.8241(19) 0.7012(7) 0.4208(4) 0.0671(12) Uani 0.424(7) 1 d PDU C 2
C92' C 0.712(3) 0.7249(11) 0.4535(5) 0.0733(19) Uani 0.424(7) 1 d PDU C 2
H92D H 0.5916 0.7207 0.4469 0.110 Uiso 0.424(7) 1 calc PR C 2
H92E H 0.7384 0.7737 0.4596 0.110 Uiso 0.424(7) 1 calc PR C 2
H92F H 0.7363 0.6953 0.4749 0.110 Uiso 0.424(7) 1 calc PR C 2
C93' C 0.970(3) 0.6631(11) 0.4410(5) 0.075(2) Uani 0.424(7) 1 d PDU C 2
H93D H 0.9247 0.6219 0.4537 0.113 Uiso 0.424(7) 1 calc PR C 2
H93E H 1.0219 0.6948 0.4591 0.113 Uiso 0.424(7) 1 calc PR C 2
H93F H 1.0570 0.6485 0.4232 0.113 Uiso 0.424(7) 1 calc PR C 2
N1A N 0.9063(9) 0.7702(4) 0.20029(17) 0.0662(19) Uani 1 1 d . . .
C2A C 1.0016(14) 0.8003(4) 0.21817(18) 0.0584(18) Uani 1 1 d . . .
C3A C 1.1293(14) 0.8415(5) 0.2391(3) 0.087(3) Uani 1 1 d . . .
H3A1 H 1.2442 0.8300 0.2303 0.130 Uiso 1 1 calc R . .
H3A2 H 1.1204 0.8302 0.2653 0.130 Uiso 1 1 calc R . .
H3A3 H 1.1077 0.8915 0.2355 0.130 Uiso 1 1 calc R . .
N1B N 0.240(3) 0.6952(8) 0.2686(4) 0.213(8) Uani 1 1 d U . .
C2B C 0.312(2) 0.6596(7) 0.2472(3) 0.137(6) Uani 1 1 d U . .
C3B C 0.381(2) 0.6113(7) 0.2217(3) 0.135(5) Uani 1 1 d U . .
H3B1 H 0.2911 0.5957 0.2048 0.203 Uiso 1 1 calc R . .
H3B2 H 0.4270 0.5710 0.2350 0.203 Uiso 1 1 calc R . .
H3B3 H 0.4725 0.6339 0.2077 0.203 Uiso 1 1 calc R . .

loop_
_atom_site_aniso_label
_atom_site_aniso_U_11
_atom_site_aniso_U_22
_atom_site_aniso_U_33
_atom_site_aniso_U_23
_atom_site_aniso_U_13
_atom_site_aniso_U_12
Cu1 0.0458(4) 0.0449(4) 0.0274(3) -0.0006(3) -0.0019(3) 0.0031(4)
Cu2 0.0534(5) 0.0706(6) 0.0424(5) -0.0102(4) -0.0078(4) 0.0119(5)
I1 0.0402(2) 0.0461(2) 0.0419(2) 0.00820(16) 0.0001(3) 0.0073(2)
I2 0.0379(2) 0.0574(3) 0.0490(2) -0.01285(18) 0.0000(2) 0.0087(3)
N11 0.034(3) 0.043(3) 0.024(2) 0.003(2) 0.000(2) -0.002(2)
C12 0.030(3) 0.041(4) 0.032(3) -0.004(3) -0.004(3) 0.000(3)
C13 0.052(4) 0.065(5) 0.023(3) -0.006(3) 0.001(3) -0.001(4)
C14 0.058(5) 0.067(5) 0.037(4) -0.017(4) 0.001(3) 0.009(4)
C15 0.062(5) 0.039(4) 0.047(4) -0.010(3) -0.004(4) 0.009(4)
C16 0.049(4) 0.042(4) 0.027(3) -0.003(3) -0.005(3) -0.003(3)
N21 0.031(3) 0.040(3) 0.030(2) -0.001(2) 0.002(2) -0.004(2)
C22 0.030(3) 0.035(4) 0.037(3) 0.001(3) -0.001(3) -0.004(3)
C23 0.046(4) 0.067(5) 0.033(4) 0.001(3) -0.003(3) -0.004(4)
C24 0.055(4) 0.063(5) 0.031(3) 0.010(3) -0.003(3) -0.002(4)
C25 0.047(4) 0.038(4) 0.037(3) 0.002(3) 0.000(3) -0.005(3)
C26 0.032(3) 0.039(4) 0.037(3) 0.000(3) 0.001(3) -0.003(3)
C31 0.040(3) 0.034(4) 0.033(3) -0.004(3) -0.007(3) -0.004(3)
C32 0.036(3) 0.043(4) 0.046(4) -0.008(3) -0.006(3) 0.004(3)
C33 0.051(4) 0.037(4) 0.054(4) 0.010(3) -0.008(3) 0.006(3)
C34 0.033(3) 0.034(3) 0.043(3) 0.006(2) -0.003(4) -0.002(4)
C35 0.041(4) 0.042(4) 0.047(4) 0.007(3) -0.009(3) 0.008(3)
C36 0.032(3) 0.035(3) 0.054(3) 0.001(3) -0.005(4) 0.001(4)
C41 0.035(3) 0.043(4) 0.036(3) 0.001(3) 0.008(3) 0.006(3)
C42 0.046(4) 0.047(4) 0.032(3) 0.003(3) 0.000(3) 0.011(3)
C43 0.050(4) 0.036(4) 0.046(4) -0.005(3) 0.002(3) 0.010(3)
C44 0.035(3) 0.048(3) 0.036(3) -0.007(2) 0.004(3) 0.003(4)
C45 0.038(4) 0.041(4) 0.031(3) 0.004(3) -0.004(2) 0.004(3)
C46 0.044(3) 0.034(3) 0.041(3) -0.002(2) 0.000(4) 0.006(4)
O51 0.045(3) 0.047(3) 0.048(3) 0.013(2) 0.001(2) 0.006(2)
C52 0.053(4) 0.042(4) 0.059(4) 0.011(3) -0.012(4) 0.007(4)
C53 0.054(5) 0.057(5) 0.057(5) 0.019(4) -0.008(4) -0.007(4)
O54 0.039(3) 0.056(3) 0.052(3) 0.015(2) -0.001(2) -0.011(2)
C55 0.042(4) 0.052(5) 0.062(5) 0.016(4) 0.007(3) -0.010(3)
C56 0.053(5) 0.043(4) 0.058(4) 0.013(3) 0.005(4) -0.012(4)
O61 0.054(3) 0.056(3) 0.041(2) -0.018(2) -0.005(2) 0.009(2)
C62 0.055(5) 0.045(4) 0.051(4) -0.015(3) 0.013(4) 0.008(4)
C63 0.055(5) 0.053(5) 0.042(4) -0.019(3) 0.001(3) -0.005(4)
O64 0.041(3) 0.053(3) 0.040(2) -0.012(2) -0.0012(19) -0.004(2)
C65 0.051(4) 0.041(4) 0.053(4) -0.020(3) -0.006(3) 0.001(3)
C66 0.052(5) 0.041(4) 0.049(4) -0.008(3) -0.007(3) 0.003(3)
O57 0.059(10) 0.042(5) 0.060(6) 0.022(4) -0.007(4) -0.013(4)
O67 0.051(5) 0.029(4) 0.039(6) -0.015(3) -0.009(5) 0.006(3)
C71 0.067(2) 0.0576(19) 0.0637(19) 0.0147(17) 0.0133(18) 0.0049(19)
C72 0.068(2) 0.057(2) 0.062(2) 0.0160(19) 0.015(2) 0.005(2)
C73 0.070(2) 0.057(2) 0.062(2) 0.0147(19) 0.015(2) 0.003(2)
C74 0.072(2) 0.058(2) 0.065(2) 0.0127(19) 0.015(2) 0.003(2)
C75 0.070(3) 0.057(2) 0.068(2) 0.016(2) 0.016(2) 0.005(2)
C76 0.068(3) 0.058(2) 0.066(2) 0.0175(19) 0.016(2) 0.006(2)
C81 0.062(2) 0.0538(18) 0.059(2) 0.0027(17) 0.0097(19) 0.0038(19)
C82 0.065(3) 0.054(2) 0.061(2) 0.0030(19) 0.013(2) 0.005(2)
C83 0.068(3) 0.056(2) 0.064(2) 0.004(2) 0.013(2) 0.003(2)
C84 0.070(2) 0.0573(19) 0.063(2) 0.0050(18) 0.013(2) 0.002(2)
C85 0.066(3) 0.056(2) 0.060(2) 0.004(2) 0.011(2) 0.004(2)
C86 0.063(3) 0.055(2) 0.058(2) 0.0042(19) 0.011(2) 0.004(2)
C91 0.076(2) 0.061(2) 0.067(2) 0.0089(19) 0.015(2) 0.001(2)
C92 0.089(4) 0.065(5) 0.073(4) 0.006(4) 0.025(4) -0.003(4)
C93 0.086(4) 0.066(4) 0.069(3) 0.010(3) 0.010(3) -0.001(3)
C71' 0.067(2) 0.0578(19) 0.0636(19) 0.0218(17) 0.0203(18) 0.0104(19)
C72' 0.068(2) 0.057(2) 0.062(2) 0.0162(19) 0.015(2) 0.005(2)
C73' 0.070(3) 0.057(2) 0.062(2) 0.015(2) 0.015(2) 0.004(2)
C74' 0.073(2) 0.058(2) 0.065(2) 0.0124(18) 0.014(2) 0.002(2)
C75' 0.072(3) 0.058(2) 0.067(2) 0.015(2) 0.015(2) 0.004(2)
C76' 0.068(2) 0.057(2) 0.066(2) 0.0170(19) 0.015(2) 0.006(2)
C81' 0.062(2) 0.0547(19) 0.059(2) 0.0085(17) 0.0163(19) 0.0095(19)
C82' 0.064(3) 0.054(2) 0.061(2) 0.003(2) 0.012(2) 0.005(2)
C83' 0.067(3) 0.055(2) 0.063(2) 0.004(2) 0.012(2) 0.003(2)
C84' 0.069(3) 0.057(2) 0.063(2) 0.0049(19) 0.012(2) 0.002(2)
C85' 0.066(3) 0.056(2) 0.060(2) 0.004(2) 0.012(2) 0.003(2)
C86' 0.063(3) 0.055(2) 0.058(2) 0.0041(19) 0.012(2) 0.004(2)
C91' 0.075(3) 0.060(2) 0.066(2) 0.0087(19) 0.013(2) 0.002(2)
C92' 0.085(4) 0.067(4) 0.068(3) 0.009(3) 0.018(3) -0.002(4)
C93' 0.084(5) 0.069(5) 0.073(5) 0.012(4) 0.004(4) 0.001(4)
N1A 0.069(4) 0.089(5) 0.041(3) -0.017(4) -0.010(3) 0.024(4)
C2A 0.078(5) 0.059(4) 0.038(3) -0.005(3) -0.009(5) 0.026(5)
C3A 0.120(9) 0.061(6) 0.080(6) -0.009(5) -0.040(6) -0.002(6)
N1B 0.35(2) 0.163(13) 0.130(10) -0.020(9) -0.012(12) 0.143(14)
C2B 0.234(17) 0.094(9) 0.082(8) -0.004(6) -0.048(9) 0.083(10)
C3B 0.206(15) 0.099(10) 0.102(9) -0.026(7) 0.003(9) 0.030(9)

loop_
_atom_type_symbol
_atom_type_description
_atom_type_scat_dispersion_real
_atom_type_scat_dispersion_imag
_atom_type_scat_source
C C 0.0033 0.0016 'International Tables Vol C Tables 4.2.6.8 and 6.1.1.4'
H H 0.0000 0.0000 'International Tables Vol C Tables 4.2.6.8 and 6.1.1.4'
N N 0.0061 0.0033 'International Tables Vol C Tables 4.2.6.8 and 6.1.1.4'
O O 0.0106 0.0060 'International Tables Vol C Tables 4.2.6.8 and 6.1.1.4'
Cu Cu 0.3201 1.2651 'International Tables Vol C Tables 4.2.6.8 and 6.1.1.4'
I I -0.4742 1.8119 'International Tables Vol C Tables 4.2.6.8 and 6.1.1.4'

loop_
_geom_angle_atom_site_label_1
_geom_angle_atom_site_label_2
_geom_angle_atom_site_label_3
_geom_angle
N11 Cu1 N21 80.88(19)
N11 Cu1 Cu2 150.62(14)
N21 Cu1 Cu2 127.71(14)
N11 Cu1 I1 102.74(14)
N21 Cu1 I1 122.11(14)
Cu2 Cu1 I1 58.68(3)
N11 Cu1 I2 126.04(14)
N21 Cu1 I2 107.87(14)
Cu2 Cu1 I2 57.59(3)
I1 Cu1 I2 114.37(3)
N1A Cu2 I2 127.0(2)
N1A Cu2 I1 109.80(19)
I2 Cu2 I1 122.87(4)
N1A Cu2 Cu1 156.9(2)
I2 Cu2 Cu1 63.08(3)
I1 Cu2 Cu1 62.06(3)
Cu2 I1 Cu1 59.25(3)
Cu2 I2 Cu1 59.33(3)
C12 N11 C16 119.7(5)
C12 N11 Cu1 109.8(4)
C16 N11 Cu1 126.6(4)
N11 C12 C13 121.9(6)
N11 C12 C22 117.2(5)
C13 C12 C22 120.9(6)
C14 C13 C12 118.5(6)
C14 C13 H13 120.7
C12 C13 H13 120.7
C15 C14 C13 119.7(6)
C15 C14 H14 120.2
C13 C14 H14 120.2
C14 C15 C16 120.0(7)
C14 C15 H15 120.0
C16 C15 H15 120.0
N11 C16 C15 120.1(6)
N11 C16 C31 117.6(5)
C15 C16 C31 122.3(6)
C22 N21 C26 118.3(5)
C22 N21 Cu1 110.4(4)
C26 N21 Cu1 127.4(4)
N21 C22 C23 122.6(6)
N21 C22 C12 114.9(6)
C23 C22 C12 122.4(5)
C24 C23 C22 119.5(6)
C24 C23 H23 120.3
C22 C23 H23 120.3
C23 C24 C25 119.0(6)
C23 C24 H24 120.5
C25 C24 H24 120.5
C24 C25 C26 120.6(6)
C24 C25 H25 119.7
C26 C25 H25 119.7
N21 C26 C25 119.9(6)
N21 C26 C41 118.0(5)
C25 C26 C41 122.1(6)
C36 C31 C32 118.7(6)
C36 C31 C16 119.4(6)
C32 C31 C16 121.9(6)
C33 C32 C31 119.5(6)
C33 C32 H32 120.2
C31 C32 H32 120.2
C34 C33 C32 120.9(6)
C34 C33 H33 119.6
C32 C33 H33 119.6
O51 C34 C33 126.2(5)
O51 C34 C35 114.9(6)
C33 C34 C35 118.9(6)
C36 C35 C34 121.5(6)
C36 C35 H35 119.2
C34 C35 H35 119.2
C35 C36 C31 120.5(6)
C35 C36 H36 119.8
C31 C36 H36 119.8
C42 C41 C46 118.0(6)
C42 C41 C26 121.7(6)
C46 C41 C26 120.3(6)
C43 C42 C41 121.0(6)
C43 C42 H42 119.5
C41 C42 H42 119.5
C44 C43 C42 119.7(6)
C44 C43 H43 120.1
C42 C43 H43 120.1
C43 C44 O61 125.0(6)
C43 C44 C45 120.1(6)
O61 C44 C45 114.9(6)
C44 C45 C46 121.5(6)
C44 C45 H45 119.2
C46 C45 H45 119.2
C45 C46 C41 119.6(6)
C45 C46 H46 120.2
C41 C46 H46 120.2
C34 O51 C52 118.7(5)
O51 C52 C53 108.0(6)
O51 C52 H52A 110.1
C53 C52 H52A 110.1
O51 C52 H52B 110.1
C53 C52 H52B 110.1
H52A C52 H52B 108.4
O54 C53 C52 109.5(6)
O54 C53 H53A 109.8
C52 C53 H53A 109.8
O54 C53 H53B 109.8
C52 C53 H53B 109.8
H53A C53 H53B 108.2
C55 O54 C53 110.6(5)
O54 C55 C56 111.1(6)
O54 C55 H55A 109.4
C56 C55 H55A 109.4
O54 C55 H55B 109.4
C56 C55 H55B 109.4
H55A C55 H55B 108.0
O57 C56 O57' 5(3)
O57 C56 C55 108.4(7)
O57' C56 C55 113.1(10)
O57 C56 H56A 110.0
O57' C56 H56A 109.8
C55 C56 H56A 110.0
O57 C56 H56B 110.0
O57' C56 H56B 105.3
C55 C56 H56B 110.0
H56A C56 H56B 108.4
C44 O61 C62 118.4(5)
O61 C62 C63 107.5(6)
O61 C62 H62A 110.2
C63 C62 H62A 110.2
O61 C62 H62B 110.2
C63 C62 H62B 110.2
H62A C62 H62B 108.5
O64 C63 C62 110.6(6)
O64 C63 H63A 109.5
C62 C63 H63A 109.5
O64 C63 H63B 109.5
C62 C63 H63B 109.5
H63A C63 H63B 108.1
C63 O64 C65 112.0(5)
O64 C65 C66 111.1(6)
O64 C65 H65A 109.4
C66 C65 H65A 109.4
O64 C65 H65B 109.4
C66 C65 H65B 109.4
H65A C65 H65B 108.0
O67' C66 O67 10.4(12)
O67' C66 C65 105.2(8)
O67 C66 C65 112.2(6)
O67' C66 H66A 119.4
O67 C66 H66A 109.2
C65 C66 H66A 109.2
O67' C66 H66B 105.7
O67 C66 H66B 109.2
C65 C66 H66B 109.2
H66A C66 H66B 107.9
C71 O57 C56 116.2(10)
C81 O67 C66 117.6(9)
O57 C71 C72 125.2(12)
O57 C71 C76 113.4(13)
C72 C71 C76 120.9(11)
C71 C72 C73 117.8(10)
C71 C72 H72 121.1
C73 C72 H72 121.1
C74 C73 C72 123.4(10)
C74 C73 H73 118.3
C72 C73 H73 118.3
C73 C74 C75 115.8(10)
C73 C74 C91 122.6(11)
C75 C74 C91 121.5(10)
C76 C75 C74 123.2(10)
C76 C75 H75 118.4
C74 C75 H75 118.4
C75 C76 C71 118.1(10)
C75 C76 H76 120.9
C71 C76 H76 120.9
O67 C81 C86 125.2(10)
O67 C81 C82 114.8(9)
C86 C81 C82 119.9(9)
C83 C82 C81 118.8(9)
C83 C82 H82 120.6
C81 C82 H82 120.6
C82 C83 C84 123.8(10)
C82 C83 H83 118.1
C84 C83 H83 118.1
C85 C84 C83 114.5(9)
C85 C84 C91 126.3(10)
C83 C84 C91 119.2(10)
C86 C85 C84 124.3(10)
C86 C85 H85 117.9
C84 C85 H85 117.9
C85 C86 C81 118.5(9)
C85 C86 H86 120.7
C81 C86 H86 120.7
C92 C91 C93 112.0(11)
C92 C91 C74 107.6(10)
C93 C91 C74 113.8(10)
C92 C91 C84 107.7(9)
C93 C91 C84 109.3(10)
C74 C91 C84 106.1(10)
C71' O57' C56 117.7(14)
C81' O67' C66 114.9(12)
C72' C71' O57' 123.9(16)
C72' C71' C76' 120.5(12)
O57' C71' C76' 114.4(16)
C71' C72' C73' 119.4(11)
C71' C72' H72' 120.3
C73' C72' H72' 120.3
C74' C73' C72' 122.3(11)
C74' C73' H73' 118.8
C72' C73' H73' 118.8
C75' C74' C73' 115.3(11)
C75' C74' C91' 121.0(13)
C73' C74' C91' 123.6(13)
C74' C75' C76' 125.0(11)
C74' C75' H75' 117.5
C76' C75' H75' 117.5
C71' C76' C75' 117.2(11)
C71' C76' H76' 121.4
C75' C76' H76' 121.4
O67' C81' C86' 124.6(14)
O67' C81' C82' 115.1(12)
C86' C81' C82' 120.3(11)
C83' C82' C81' 117.5(10)
C83' C82' H82' 121.2
C81' C82' H82' 121.2
C82' C83' C84' 124.5(11)
C82' C83' H83' 117.7
C84' C83' H83' 117.7
C83' C84' C85' 114.8(11)
C83' C84' C91' 120.1(12)
C85' C84' C91' 124.8(13)
C86' C85' C84' 123.8(11)
C86' C85' H85' 118.1
C84' C85' H85' 118.1
C81' C86' C85' 118.4(11)
C81' C86' H86' 120.8
C85' C86' H86' 120.8
C93' C91' C92' 101.1(14)
C93' C91' C74' 112.4(13)
C92' C91' C74' 111.2(14)
C93' C91' C84' 109.0(13)
C92' C91' C84' 114.9(12)
C74' C91' C84' 108.2(13)
C91' C92' H92D 109.5
C91' C92' H92E 109.5
H92D C92' H92E 109.5
C91' C92' H92F 109.5
H92D C92' H92F 109.5
H92E C92' H92F 109.5
C91' C93' H93D 109.5
C91' C93' H93E 109.5
H93D C93' H93E 109.5
C91' C93' H93F 109.5
H93D C93' H93F 109.5
H93E C93' H93F 109.5
C2A N1A Cu2 158.0(7)
N1A C2A C3A 176.3(9)
C2A C3A H3A1 109.5
C2A C3A H3A2 109.5
H3A1 C3A H3A2 109.5
C2A C3A H3A3 109.5
H3A1 C3A H3A3 109.5
H3A2 C3A H3A3 109.5
N1B C2B C3B 173(2)
C2B C3B H3B1 109.5
C2B C3B H3B2 109.5
H3B1 C3B H3B2 109.5
C2B C3B H3B3 109.5
H3B1 C3B H3B3 109.5
H3B2 C3B H3B3 109.5

loop_
_geom_bond_atom_site_label_1
_geom_bond_atom_site_label_2
_geom_bond_distance
Cu1 N11 2.123(5)
Cu1 N21 2.124(5)
Cu1 I1 2.6353(10)
Cu1 I2 2.6577(9)
Cu2 N1A 1.956(6)
Cu2 I1 2.5483(10)
Cu2 I2 2.5165(11)
Cu1 Cu2 2.5636(12)
N11 C12 1.340(7)
N11 C16 1.351(8)
C12 C13 1.400(8)
C12 C22 1.491(9)
C13 C14 1.372(10)
C13 H13 0.9300
C14 C15 1.365(10)
C14 H14 0.9300
C15 C16 1.403(9)
C15 H15 0.9300
C16 C31 1.486(9)
N21 C22 1.359(7)
N21 C26 1.361(8)
C22 C23 1.369(9)
C23 C24 1.357(10)
C23 H23 0.9300
C24 C25 1.375(9)
C24 H24 0.9300
C25 C26 1.390(9)
C25 H25 0.9300
C26 C41 1.466(9)
C31 C36 1.395(9)
C31 C32 1.409(9)
C32 C33 1.404(9)
C32 H32 0.9300
C33 C34 1.361(9)
C33 H33 0.9300
C34 O51 1.358(7)
C34 C35 1.404(8)
C35 C36 1.355(9)
C35 H35 0.9300
C36 H36 0.9300
C41 C42 1.399(9)
C41 C46 1.407(9)
C42 C43 1.392(9)
C42 H42 0.9300
C43 C44 1.363(9)
C43 H43 0.9300
C44 O61 1.372(7)
C44 C45 1.372(8)
C45 C46 1.377(8)
C45 H45 0.9300
C46 H46 0.9300
O51 C52 1.434(7)
C52 C53 1.498(10)
C52 H52A 0.9700
C52 H52B 0.9700
C53 O54 1.434(8)
C53 H53A 0.9700
C53 H53B 0.9700
O54 C55 1.433(8)
C55 C56 1.489(10)
C55 H55A 0.9700
C55 H55B 0.9700
C56 O57 1.434(7)
C56 O57' 1.435(7)
C56 H56A 0.9700
C56 H56B 0.9700
O61 C62 1.429(7)
C62 C63 1.490(9)
C62 H62A 0.9700
C62 H62B 0.9700
C63 O64 1.422(8)
C63 H63A 0.9700
C63 H63B 0.9700
O64 C65 1.424(8)
C65 C66 1.489(9)
C65 H65A 0.9700
C65 H65B 0.9700
C66 O67' 1.435(7)
C66 O67 1.436(6)
C66 H66A 0.9700
C66 H66B 0.9700
O57 C71 1.376(8)
O67 C81 1.375(8)
C71 C72 1.381(12)
C71 C76 1.384(12)
C72 C73 1.395(12)
C72 H72 0.9300
C73 C74 1.377(12)
C73 H73 0.9300
C74 C75 1.387(12)
C74 C91 1.539(10)
C75 C76 1.381(12)
C75 H75 0.9300
C76 H76 0.9300
C81 C86 1.386(11)
C81 C82 1.386(11)
C82 C83 1.380(12)
C82 H82 0.9300
C83 C84 1.394(12)
C83 H83 0.9300
C84 C85 1.384(12)
C84 C91 1.543(10)
C85 C86 1.381(11)
C85 H85 0.9300
C86 H86 0.9300
C91 C92 1.513(10)
C91 C93 1.513(10)
C92 H92A 0.9600
C92 H92B 0.9600
C92 H92C 0.9600
C93 H93A 0.9600
C93 H93B 0.9600
C93 H93C 0.9600
O57' C71' 1.376(8)
O67' C81' 1.375(8)
C71' C72' 1.376(13)
C71' C76' 1.386(13)
C72' C73' 1.398(13)
C72' H72' 0.9300
C73' C74' 1.383(13)
C73' H73' 0.9300
C74' C75' 1.376(13)
C74' C91' 1.541(10)
C75' C76' 1.391(13)
C75' H75' 0.9300
C76' H76' 0.9300
C81' C86' 1.376(12)
C81' C82' 1.402(12)
C82' C83' 1.378(13)
C82' H82' 0.9300
C83' C84' 1.379(13)
C83' H83' 0.9300
C84' C85' 1.387(13)
C84' C91' 1.541(10)
C85' C86' 1.381(13)
C85' H85' 0.9300
C86' H86' 0.9300
C91' C93' 1.512(10)
C91' C92' 1.512(10)
C92' H92D 0.9600
C92' H92E 0.9600
C92' H92F 0.9600
C93' H93D 0.9600
C93' H93E 0.9600
C93' H93F 0.9600
N1A C2A 1.122(10)
C2A C3A 1.452(12)
C3A H3A1 0.9600
C3A H3A2 0.9600
C3A H3A3 0.9600
N1B C2B 1.152(16)
C2B C3B 1.385(16)
C3B H3B1 0.9600
C3B H3B2 0.9600
C3B H3B3 0.9600
